data_4068817
loop_
_publ_author_name
'Duan, Haifeng'
'Sengupta, Sujata'
'Petersen, Jeffrey L.'
'Shi, Xiaodong'

_publ_section_title
;
 Synthesis and Characterization of NH-triazole-Bound Rhodium(I) Complexes:
 Substituted-Group-Controlled Regioselective Coordination
;
_journal_issue 8
_journal_name_full Organometallics
_journal_page_first 2352
_journal_paper_doi 10.1021/om8011163
_journal_volume 28
_journal_year 2009
_chemical_formula_sum 'C49 H56 N6 O Rh2'
_chemical_formula_weight 950.82
_chemical_name_systematic
; 
 ? 
;
_space_group_IT_number 2
_symmetry_cell_setting triclinic
_symmetry_space_group_name_Hall '-P 1'
_symmetry_space_group_name_H-M 'P -1'
_atom_sites_solution_hydrogens geom
_atom_sites_solution_primary direct
_atom_sites_solution_secondary difmap
_audit_creation_method SHELXL-97
_cell_angle_alpha 99.108(1)
_cell_angle_beta 96.845(1)
_cell_angle_gamma 107.042(1)
_cell_formula_units_Z 2
_cell_length_a 10.9748(8)
_cell_length_b 12.4684(9)
_cell_length_c 17.0118(13)
_cell_measurement_reflns_used 6280
_cell_measurement_temperature 293(2)
_cell_measurement_theta_max 27.50
_cell_measurement_theta_min 2.46
_cell_volume 2163.5(3)
_computing_structure_refinement 'SHELXL-97 (Sheldrick, 1997)'
_computing_structure_solution 'SHELXS-97 (Sheldrick, 1990)'
_diffrn_ambient_temperature 293(2)
_diffrn_measured_fraction_theta_full 0.942
_diffrn_measured_fraction_theta_max 0.942
_diffrn_radiation_monochromator graphite
_diffrn_radiation_source 'fine-focus sealed tube'
_diffrn_radiation_type MoK\a
_diffrn_radiation_wavelength 0.71073
_diffrn_reflns_av_R_equivalents 0.0318
_diffrn_reflns_av_sigmaI/netI 0.0542
_diffrn_reflns_limit_h_max 13
_diffrn_reflns_limit_h_min -14
_diffrn_reflns_limit_k_max 14
_diffrn_reflns_limit_k_min -16
_diffrn_reflns_limit_l_max 21
_diffrn_reflns_limit_l_min -22
_diffrn_reflns_number 14611
_diffrn_reflns_theta_full 27.51
_diffrn_reflns_theta_max 27.51
_diffrn_reflns_theta_min 1.92
_diffrn_standards_decay_% none
_exptl_absorpt_coefficient_mu 0.807
_exptl_absorpt_correction_type semi-empirical
_exptl_absorpt_process_details SADABS
_exptl_crystal_colour yellow
_exptl_crystal_density_diffrn 1.460
_exptl_crystal_density_method 'not measured'
_exptl_crystal_F_000 980
_exptl_crystal_size_max 0.40
_exptl_crystal_size_mid 0.36
_exptl_crystal_size_min 0.16
_refine_diff_density_max 0.745
_refine_diff_density_min -0.380
_refine_diff_density_rms 0.097
_refine_ls_extinction_method none
_refine_ls_goodness_of_fit_ref 1.058
_refine_ls_hydrogen_treatment riding
_refine_ls_matrix_type full
_refine_ls_number_parameters 507
_refine_ls_number_reflns 9368
_refine_ls_number_restraints 0
_refine_ls_restrained_S_all 1.058
_refine_ls_R_factor_all 0.0442
_refine_ls_R_factor_gt 0.0401
_refine_ls_shift/su_max 0.001
_refine_ls_shift/su_mean 0.000
_refine_ls_structure_factor_coef Fsqd
_refine_ls_weighting_details 'calc w=1/[\s^2^(Fo^2^)+(0.0760P)^2^+0.1401P] where P=(Fo^2^+2Fc^2^)/3'
_refine_ls_weighting_scheme calc
_refine_ls_wR_factor_gt 0.1167
_refine_ls_wR_factor_ref 0.1199
_reflns_number_gt 8230
_reflns_number_total 9368
_reflns_threshold_expression >2sigma(I)
_cod_data_source_file om8011163_si_002.cif
_cod_data_source_block 1c
_cod_database_code 4068817

loop_
_symmetry_equiv_pos_as_xyz
'x, y, z'
'-x, -y, -z'

loop_
_atom_site_label
_atom_site_type_symbol
_atom_site_fract_x
_atom_site_fract_y
_atom_site_fract_z
_atom_site_U_iso_or_equiv
_atom_site_adp_type
_atom_site_occupancy
_atom_site_symmetry_multiplicity
_atom_site_calc_flag
_atom_site_refinement_flags
Rh1 Rh 0.606212(18) 0.747622(14) 0.804320(11) 0.03423(8) Uani 1 1 d .
Rh2 Rh 0.889018(17) 0.822570(13) 0.747879(11) 0.03327(8) Uani 1 1 d .
N1 N 0.6064(2) 0.74172(17) 0.68149(13) 0.0377(4) Uani 1 1 d .
N2 N 0.7215(2) 0.76140(16) 0.65732(12) 0.0352(4) Uani 1 1 d .
N3 N 0.5113(2) 0.71181(17) 0.61919(13) 0.0403(5) Uani 1 1 d .
N4 N 0.8278(2) 0.66356(16) 0.78000(13) 0.0360(4) Uani 1 1 d .
N5 N 0.7067(2) 0.62792(15) 0.79394(12) 0.0353(4) Uani 1 1 d .
N6 N 0.8812(2) 0.58036(17) 0.77720(13) 0.0384(4) Uani 1 1 d .
C1 C 0.6994(2) 0.74298(19) 0.57543(14) 0.0360(5) Uani 1 1 d .
C2 C 0.5660(3) 0.71142(19) 0.55139(16) 0.0387(5) Uani 1 1 d .
C3 C 0.8049(3) 0.7513(2) 0.52925(16) 0.0424(6) Uani 1 1 d .
C4 C 0.9018(3) 0.7054(3) 0.5514(2) 0.0605(8) Uani 1 1 d .
H4 H 0.8960 0.6642 0.5927 0.073 Uiso 1 1 calc R
C5 C 1.0075(4) 0.7212(4) 0.5118(3) 0.0825(12) Uani 1 1 d .
H5 H 1.0746 0.6937 0.5281 0.099 Uiso 1 1 calc R
C6 C 1.0125(4) 0.7780(4) 0.4481(3) 0.0816(12) Uani 1 1 d .
H6 H 1.0826 0.7875 0.4211 0.098 Uiso 1 1 calc R
C7 C 0.9197(5) 0.8187(4) 0.4253(2) 0.0810(12) Uani 1 1 d .
H7 H 0.9243 0.8555 0.3817 0.097 Uiso 1 1 calc R
C8 C 0.8137(4) 0.8078(3) 0.4652(2) 0.0600(8) Uani 1 1 d .
H8 H 0.7494 0.8384 0.4489 0.072 Uiso 1 1 calc R
C9 C 0.4891(3) 0.6759(2) 0.46690(18) 0.0476(6) Uani 1 1 d .
H9 H 0.5446 0.6518 0.4315 0.057 Uiso 1 1 calc R
C10 C 0.3679(4) 0.5739(3) 0.4566(2) 0.0683(10) Uani 1 1 d .
H10A H 0.3032 0.5980 0.4809 0.103 Uiso 1 1 calc R
H10B H 0.3881 0.5165 0.4824 0.103 Uiso 1 1 calc R
H10C H 0.3358 0.5426 0.4001 0.103 Uiso 1 1 calc R
C11 C 0.4566(3) 0.7756(2) 0.43686(17) 0.0484(6) Uani 1 1 d .
C12 C 0.4969(4) 0.8062(3) 0.3665(2) 0.0671(9) Uani 1 1 d .
H12 H 0.5432 0.7666 0.3382 0.081 Uiso 1 1 calc R
C13 C 0.4670(5) 0.8973(4) 0.3387(3) 0.0848(13) Uani 1 1 d .
H13 H 0.4947 0.9181 0.2921 0.102 Uiso 1 1 calc R
C14 C 0.3994(4) 0.9546(3) 0.3781(3) 0.0787(12) Uani 1 1 d .
H14 H 0.3821 1.0158 0.3595 0.094 Uiso 1 1 calc R
C15 C 0.3549(4) 0.9225(3) 0.4471(3) 0.0738(11) Uani 1 1 d .
H15 H 0.3054 0.9606 0.4736 0.089 Uiso 1 1 calc R
C16 C 0.3851(3) 0.8326(3) 0.4763(2) 0.0586(8) Uani 1 1 d .
H16 H 0.3564 0.8116 0.5226 0.070 Uiso 1 1 calc R
C17 C 0.5589(3) 0.7092(3) 0.91645(18) 0.0497(7) Uani 1 1 d .
H17 H 0.5754 0.6399 0.9285 0.060 Uiso 1 1 calc R
C18 C 0.6682(3) 0.8043(3) 0.93101(18) 0.0540(7) Uani 1 1 d .
H18 H 0.7478 0.7895 0.9512 0.065 Uiso 1 1 calc R
C19 C 0.6707(6) 0.9248(3) 0.9600(3) 0.0998(17) Uani 1 1 d .
H19A H 0.6324 0.9277 1.0086 0.120 Uiso 1 1 calc R
H19B H 0.7603 0.9734 0.9750 0.120 Uiso 1 1 calc R
C20 C 0.6033(6) 0.9730(3) 0.9022(3) 0.0961(15) Uani 1 1 d .
H20A H 0.6628 1.0450 0.8965 0.115 Uiso 1 1 calc R
H20B H 0.5322 0.9899 0.9247 0.115 Uiso 1 1 calc R
C21 C 0.5501(4) 0.8979(3) 0.8191(2) 0.0607(9) Uani 1 1 d .
H21 H 0.5623 0.9391 0.7747 0.073 Uiso 1 1 calc R
C22 C 0.4419(3) 0.8026(3) 0.8025(2) 0.0613(8) Uani 1 1 d .
H22 H 0.3906 0.7885 0.7484 0.074 Uiso 1 1 calc R
C23 C 0.3641(4) 0.7608(5) 0.8647(3) 0.0891(14) Uani 1 1 d .
H23A H 0.3418 0.8244 0.8930 0.107 Uiso 1 1 calc R
H23B H 0.2839 0.7030 0.8368 0.107 Uiso 1 1 calc R
C24 C 0.4251(4) 0.7130(5) 0.9244(3) 0.0860(13) Uani 1 1 d .
H24A H 0.3698 0.6355 0.9219 0.103 Uiso 1 1 calc R
H24B H 0.4293 0.7572 0.9775 0.103 Uiso 1 1 calc R
C25 C 0.6807(2) 0.51723(18) 0.80043(14) 0.0348(5) Uani 1 1 d .
C26 C 0.7905(3) 0.48833(19) 0.79060(14) 0.0362(5) Uani 1 1 d .
C27 C 0.5493(3) 0.44871(19) 0.80846(16) 0.0396(5) Uani 1 1 d .
C28 C 0.5309(3) 0.3766(3) 0.8637(2) 0.0572(7) Uani 1 1 d .
H28 H 0.6019 0.3713 0.8967 0.069 Uiso 1 1 calc R
C29 C 0.4068(4) 0.3128(3) 0.8692(3) 0.0769(11) Uani 1 1 d .
H29 H 0.3956 0.2633 0.9052 0.092 Uiso 1 1 calc R
C30 C 0.3020(4) 0.3209(3) 0.8236(3) 0.0798(12) Uani 1 1 d .
H30 H 0.2193 0.2793 0.8295 0.096 Uiso 1 1 calc R
C31 C 0.3183(4) 0.3910(3) 0.7685(3) 0.0800(12) Uani 1 1 d .
H31 H 0.2462 0.3959 0.7364 0.096 Uiso 1 1 calc R
C32 C 0.4413(3) 0.4547(3) 0.7602(2) 0.0579(8) Uani 1 1 d .
H32 H 0.4513 0.5013 0.7223 0.069 Uiso 1 1 calc R
C33 C 0.8110(3) 0.37326(19) 0.78823(16) 0.0404(5) Uani 1 1 d .
H33 H 0.7252 0.3166 0.7824 0.048 Uiso 1 1 calc R
C34 C 0.8686(4) 0.3383(3) 0.71568(18) 0.0575(8) Uani 1 1 d .
H34A H 0.9518 0.3935 0.7181 0.086 Uiso 1 1 calc R
H34B H 0.8123 0.3350 0.6670 0.086 Uiso 1 1 calc R
H34C H 0.8784 0.2644 0.7159 0.086 Uiso 1 1 calc R
C35 C 0.8914(3) 0.36582(19) 0.86600(16) 0.0409(6) Uani 1 1 d .
C36 C 1.0207(3) 0.4264(2) 0.88812(19) 0.0529(7) Uani 1 1 d .
H36 H 1.0603 0.4764 0.8567 0.063 Uiso 1 1 calc R
C37 C 1.0933(4) 0.4142(3) 0.9567(2) 0.0681(9) Uani 1 1 d .
H37 H 1.1810 0.4556 0.9708 0.082 Uiso 1 1 calc R
C38 C 1.0356(5) 0.3410(3) 1.0040(2) 0.0718(11) Uani 1 1 d .
H38 H 1.0841 0.3324 1.0499 0.086 Uiso 1 1 calc R
C39 C 0.9055(5) 0.2808(3) 0.9828(2) 0.0676(10) Uani 1 1 d .
H39 H 0.8656 0.2317 1.0147 0.081 Uiso 1 1 calc R
C40 C 0.8348(4) 0.2932(2) 0.9145(2) 0.0557(7) Uani 1 1 d .
H40 H 0.7470 0.2519 0.9006 0.067 Uiso 1 1 calc R
C41 C 0.9865(3) 0.9573(2) 0.69165(18) 0.0476(6) Uani 1 1 d .
H41 H 0.9530 0.9454 0.6338 0.057 Uiso 1 1 calc R
C42 C 0.9122(3) 0.9966(2) 0.7411(2) 0.0510(7) Uani 1 1 d .
H42 H 0.8357 1.0071 0.7115 0.061 Uiso 1 1 calc R
C43 C 0.9590(4) 1.0723(2) 0.8230(2) 0.0690(10) Uani 1 1 d .
H43A H 1.0086 1.1481 0.8171 0.083 Uiso 1 1 calc R
H43B H 0.8846 1.0793 0.8464 0.083 Uiso 1 1 calc R
C44 C 1.0392(5) 1.0327(3) 0.8795(3) 0.0847(13) Uani 1 1 d .
H44A H 1.0234 1.0544 0.9337 0.102 Uiso 1 1 calc R
H44B H 1.1296 1.0712 0.8788 0.102 Uiso 1 1 calc R
C45 C 1.0138(3) 0.9030(2) 0.8601(2) 0.0559(8) Uani 1 1 d .
H45 H 0.9913 0.8647 0.9049 0.067 Uiso 1 1 calc R
C46 C 1.0783(3) 0.8519(2) 0.8090(2) 0.0563(8) Uani 1 1 d .
H46 H 1.0926 0.7834 0.8242 0.068 Uiso 1 1 calc R
C47 C 1.1759(4) 0.9110(4) 0.7609(4) 0.0910(15) Uani 1 1 d .
H47A H 1.2547 0.9570 0.7980 0.109 Uiso 1 1 calc R
H47B H 1.1969 0.8529 0.7250 0.109 Uiso 1 1 calc R
C48 C 1.1319(3) 0.9862(3) 0.7116(3) 0.0676(9) Uani 1 1 d .
H48A H 1.1657 0.9806 0.6614 0.081 Uiso 1 1 calc R
H48B H 1.1686 1.0650 0.7408 0.081 Uiso 1 1 calc R

loop_
_atom_site_aniso_label
_atom_site_aniso_U_11
_atom_site_aniso_U_22
_atom_site_aniso_U_33
_atom_site_aniso_U_23
_atom_site_aniso_U_13
_atom_site_aniso_U_12
Rh1 0.03538(13) 0.04069(12) 0.03482(12) 0.01415(8) 0.01001(9) 0.01954(9)
Rh2 0.02956(12) 0.03341(11) 0.03816(13) 0.01301(8) 0.00286(8) 0.01024(8)
N1 0.0322(10) 0.0461(10) 0.0373(11) 0.0146(8) 0.0056(8) 0.0132(9)
N2 0.0306(10) 0.0409(9) 0.0354(10) 0.0133(8) 0.0055(8) 0.0105(8)
N3 0.0341(11) 0.0461(10) 0.0412(11) 0.0134(9) 0.0029(9) 0.0127(9)
N4 0.0337(10) 0.0359(9) 0.0443(11) 0.0148(8) 0.0085(9) 0.0158(8)
N5 0.0362(11) 0.0353(8) 0.0394(11) 0.0137(8) 0.0105(9) 0.0145(8)
N6 0.0402(11) 0.0410(9) 0.0412(11) 0.0139(8) 0.0081(9) 0.0205(9)
C1 0.0393(13) 0.0373(10) 0.0340(11) 0.0125(9) 0.0060(10) 0.0138(10)
C2 0.0385(13) 0.0376(10) 0.0406(13) 0.0118(9) 0.0014(10) 0.0130(10)
C3 0.0408(14) 0.0440(12) 0.0408(13) 0.0097(10) 0.0083(11) 0.0100(11)
C4 0.0567(19) 0.0777(19) 0.0616(19) 0.0188(16) 0.0198(16) 0.0372(17)
C5 0.062(2) 0.119(3) 0.080(3) 0.017(2) 0.023(2) 0.045(2)
C6 0.066(2) 0.110(3) 0.067(2) 0.012(2) 0.037(2) 0.017(2)
C7 0.087(3) 0.097(3) 0.064(2) 0.037(2) 0.036(2) 0.018(2)
C8 0.064(2) 0.0718(18) 0.0492(17) 0.0263(15) 0.0159(15) 0.0190(16)
C9 0.0491(16) 0.0447(12) 0.0450(14) 0.0088(11) -0.0076(12) 0.0156(12)
C10 0.065(2) 0.0504(14) 0.075(2) 0.0127(15) -0.0188(18) 0.0090(15)
C11 0.0489(16) 0.0462(12) 0.0445(14) 0.0109(11) -0.0124(12) 0.0137(12)
C12 0.074(2) 0.0722(19) 0.0553(19) 0.0214(16) -0.0052(17) 0.0260(18)
C13 0.093(3) 0.085(2) 0.075(3) 0.046(2) -0.010(2) 0.019(2)
C14 0.077(3) 0.0605(18) 0.090(3) 0.0263(19) -0.026(2) 0.0190(18)
C15 0.060(2) 0.0567(17) 0.097(3) 0.0025(18) -0.014(2) 0.0238(16)
C16 0.0514(18) 0.0530(14) 0.066(2) 0.0092(14) -0.0048(15) 0.0151(13)
C17 0.0614(19) 0.0607(15) 0.0422(14) 0.0232(12) 0.0192(13) 0.0317(14)
C18 0.0595(19) 0.0686(17) 0.0395(14) 0.0113(13) 0.0054(13) 0.0301(15)
C19 0.157(5) 0.066(2) 0.063(2) -0.0081(18) 0.003(3) 0.033(3)
C20 0.135(4) 0.065(2) 0.100(3) -0.002(2) 0.020(3) 0.058(3)
C21 0.084(2) 0.0636(16) 0.067(2) 0.0320(15) 0.0341(18) 0.0533(18)
C22 0.0568(19) 0.097(2) 0.0562(18) 0.0283(17) 0.0165(15) 0.0548(19)
C23 0.052(2) 0.144(4) 0.103(3) 0.060(3) 0.036(2) 0.051(2)
C24 0.065(2) 0.142(4) 0.078(3) 0.055(3) 0.039(2) 0.044(3)
C25 0.0375(12) 0.0346(9) 0.0346(11) 0.0117(9) 0.0063(10) 0.0127(9)
C26 0.0450(14) 0.0352(10) 0.0317(11) 0.0082(9) 0.0051(10) 0.0175(10)
C27 0.0392(13) 0.0362(10) 0.0453(14) 0.0107(10) 0.0121(11) 0.0117(10)
C28 0.0601(19) 0.0563(15) 0.0606(19) 0.0265(14) 0.0205(16) 0.0151(14)
C29 0.076(3) 0.0636(18) 0.095(3) 0.0346(19) 0.040(2) 0.0086(18)
C30 0.050(2) 0.0604(18) 0.125(4) 0.021(2) 0.037(2) 0.0023(16)
C31 0.0391(17) 0.072(2) 0.123(4) 0.024(2) 0.003(2) 0.0113(16)
C32 0.0462(17) 0.0535(14) 0.075(2) 0.0217(15) 0.0072(16) 0.0148(13)
C33 0.0466(14) 0.0363(10) 0.0418(13) 0.0075(9) 0.0041(11) 0.0200(10)
C34 0.073(2) 0.0646(16) 0.0441(15) 0.0051(13) 0.0074(15) 0.0401(16)
C35 0.0555(16) 0.0349(10) 0.0392(13) 0.0075(9) 0.0068(12) 0.0253(11)
C36 0.0591(18) 0.0535(14) 0.0512(16) 0.0129(12) 0.0059(14) 0.0258(14)
C37 0.070(2) 0.0674(18) 0.063(2) -0.0011(16) -0.0112(18) 0.0325(18)
C38 0.112(3) 0.074(2) 0.0438(17) 0.0082(15) -0.0051(19) 0.059(2)
C39 0.104(3) 0.0623(17) 0.0550(19) 0.0270(15) 0.020(2) 0.044(2)
C40 0.071(2) 0.0458(13) 0.0615(18) 0.0196(13) 0.0167(16) 0.0284(14)
C41 0.0480(16) 0.0426(12) 0.0494(15) 0.0227(11) 0.0054(13) 0.0045(11)
C42 0.0469(16) 0.0381(11) 0.0725(19) 0.0232(12) 0.0030(14) 0.0167(11)
C43 0.081(3) 0.0405(13) 0.084(2) 0.0083(14) 0.016(2) 0.0189(15)
C44 0.100(3) 0.0610(19) 0.074(3) -0.0091(18) -0.020(2) 0.023(2)
C45 0.0566(18) 0.0521(14) 0.0512(16) 0.0110(13) -0.0133(14) 0.0141(13)
C46 0.0354(14) 0.0537(14) 0.081(2) 0.0283(15) -0.0044(14) 0.0142(12)
C47 0.0382(18) 0.095(3) 0.153(5) 0.056(3) 0.021(2) 0.0234(18)
C48 0.0480(18) 0.0722(19) 0.088(3) 0.0316(19) 0.0239(18) 0.0138(16)

loop_
_atom_type_symbol
_atom_type_description
_atom_type_scat_dispersion_real
_atom_type_scat_dispersion_imag
_atom_type_scat_source
C C 0.0033 0.0016 'International Tables Vol C Tables 4.2.6.8 and 6.1.1.4'
H H 0.0000 0.0000 'International Tables Vol C Tables 4.2.6.8 and 6.1.1.4'
N N 0.0061 0.0033 'International Tables Vol C Tables 4.2.6.8 and 6.1.1.4'
Rh Rh -1.1178 0.9187 'International Tables Vol C Tables 4.2.6.8 and 6.1.1.4'
O O 0.0106 0.0060 'International Tables Vol C Tables 4.2.6.8 and 6.1.1.4'

loop_
_geom_angle_atom_site_label_1
_geom_angle_atom_site_label_2
_geom_angle_atom_site_label_3
_geom_angle
N1 Rh1 N5 86.25(8)
N1 Rh1 C22 93.29(11)
N5 Rh1 C22 155.97(13)
N1 Rh1 C18 158.88(12)
N5 Rh1 C18 94.61(10)
C22 Rh1 C18 94.32(13)
N1 Rh1 C21 92.73(10)
N5 Rh1 C21 166.13(13)
C22 Rh1 C21 37.88(15)
C18 Rh1 C21 81.41(13)
N1 Rh1 C17 163.09(11)
N5 Rh1 C17 91.17(9)
C22 Rh1 C17 82.32(12)
C18 Rh1 C17 38.00(13)
C21 Rh1 C17 93.69(12)
N4 Rh2 C46 90.39(10)
N4 Rh2 N2 86.54(8)
C46 Rh2 N2 160.99(12)
N4 Rh2 C45 93.84(10)
C46 Rh2 C45 38.03(14)
N2 Rh2 C45 160.90(12)
N4 Rh2 C42 161.58(11)
C46 Rh2 C42 96.39(11)
N2 Rh2 C42 92.31(10)
C45 Rh2 C42 81.33(12)
N4 Rh2 C41 160.99(11)
C46 Rh2 C41 82.52(12)
N2 Rh2 C41 94.43(9)
C45 Rh2 C41 91.37(12)
C42 Rh2 C41 37.43(12)
N3 N1 N2 111.1(2)
N3 N1 Rh1 131.68(17)
N2 N1 Rh1 116.93(15)
N1 N2 C1 107.6(2)
N1 N2 Rh2 117.51(15)
C1 N2 Rh2 134.66(18)
N1 N3 C2 107.0(2)
N6 N4 N5 111.32(18)
N6 N4 Rh2 130.74(17)
N5 N4 Rh2 117.00(13)
N4 N5 C25 107.02(19)
N4 N5 Rh1 117.60(13)
C25 N5 Rh1 135.34(17)
N4 N6 C26 106.1(2)
N2 C1 C2 106.4(2)
N2 C1 C3 121.6(2)
C2 C1 C3 131.9(2)
N3 C2 C1 107.9(2)
N3 C2 C9 123.6(2)
C1 C2 C9 128.4(3)
C8 C3 C4 118.6(3)
C8 C3 C1 121.6(3)
C4 C3 C1 119.7(2)
C3 C4 C5 119.8(3)
C6 C5 C4 119.7(4)
C7 C6 C5 120.8(4)
C6 C7 C8 121.2(4)
C3 C8 C7 119.7(3)
C2 C9 C10 113.3(3)
C2 C9 C11 112.4(2)
C10 C9 C11 110.7(2)
C16 C11 C12 119.4(3)
C16 C11 C9 121.2(3)
C12 C11 C9 119.4(3)
C11 C12 C13 119.6(4)
C14 C13 C12 121.1(4)
C13 C14 C15 119.9(3)
C14 C15 C16 119.7(4)
C11 C16 C15 120.2(4)
C18 C17 C24 124.6(3)
C18 C17 Rh1 70.78(17)
C24 C17 Rh1 110.8(2)
C17 C18 C19 124.7(4)
C17 C18 Rh1 71.23(17)
C19 C18 Rh1 112.7(2)
C20 C19 C18 115.7(3)
C19 C20 C21 115.6(3)
C22 C21 C20 123.6(4)
C22 C21 Rh1 70.32(16)
C20 C21 Rh1 112.5(2)
C21 C22 C23 123.9(4)
C21 C22 Rh1 71.80(17)
C23 C22 Rh1 111.4(2)
C24 C23 C22 116.5(3)
C23 C24 C17 116.4(3)
N5 C25 C26 106.9(2)
N5 C25 C27 120.6(2)
C26 C25 C27 132.2(2)
N6 C26 C25 108.62(19)
N6 C26 C33 122.7(2)
C25 C26 C33 128.5(2)
C32 C27 C28 118.5(3)
C32 C27 C25 120.2(2)
C28 C27 C25 121.2(3)
C29 C28 C27 119.8(3)
C30 C29 C28 121.5(3)
C29 C30 C31 119.5(3)
C30 C31 C32 120.7(4)
C27 C32 C31 120.0(3)
C26 C33 C34 112.2(2)
C26 C33 C35 113.5(2)
C34 C33 C35 110.2(2)
C36 C35 C40 118.2(3)
C36 C35 C33 121.8(3)
C40 C35 C33 119.9(3)
C35 C36 C37 120.9(3)
C38 C37 C36 120.1(4)
C37 C38 C39 119.4(3)
C40 C39 C38 120.0(3)
C39 C40 C35 121.4(3)
C42 C41 C48 124.8(3)
C42 C41 Rh2 71.01(15)
C48 C41 Rh2 111.6(2)
C41 C42 C43 126.5(3)
C41 C42 Rh2 71.56(14)
C43 C42 Rh2 110.7(2)
C44 C43 C42 114.8(3)
C43 C44 C45 113.7(3)
C46 C45 C44 122.9(4)
C46 C45 Rh2 70.59(18)
C44 C45 Rh2 112.5(2)
C45 C46 C47 126.6(3)
C45 C46 Rh2 71.38(17)
C47 C46 Rh2 109.6(2)
C48 C47 C46 114.8(3)
C47 C48 C41 114.2(3)

loop_
_geom_bond_atom_site_label_1
_geom_bond_atom_site_label_2
_geom_bond_distance
Rh1 N1 2.079(2)
Rh1 N5 2.0979(19)
Rh1 C22 2.107(3)
Rh1 C18 2.120(3)
Rh1 C21 2.126(3)
Rh1 C17 2.126(3)
Rh2 N4 2.0810(18)
Rh2 C46 2.109(3)
Rh2 N2 2.114(2)
Rh2 C45 2.119(3)
Rh2 C42 2.133(2)
Rh2 C41 2.140(2)
N1 N3 1.318(3)
N1 N2 1.341(3)
N2 C1 1.356(3)
N3 C2 1.362(4)
N4 N6 1.330(3)
N4 N5 1.336(3)
N5 C25 1.350(3)
N6 C26 1.351(3)
C1 C2 1.391(4)
C1 C3 1.463(4)
C2 C9 1.505(4)
C3 C8 1.385(4)
C3 C4 1.389(4)
C4 C5 1.391(5)
C5 C6 1.384(6)
C6 C7 1.310(6)
C7 C8 1.400(5)
C9 C10 1.516(4)
C9 C11 1.534(3)
C11 C16 1.368(5)
C11 C12 1.394(5)
C12 C13 1.405(5)
C13 C14 1.337(7)
C14 C15 1.396(6)
C15 C16 1.404(4)
C17 C18 1.382(5)
C17 C24 1.504(5)
C18 C19 1.496(5)
C19 C20 1.466(6)
C20 C21 1.510(6)
C21 C22 1.374(5)
C22 C23 1.501(5)
C23 C24 1.448(6)
C25 C26 1.376(3)
C25 C27 1.480(4)
C26 C33 1.511(3)
C27 C32 1.387(4)
C27 C28 1.392(4)
C28 C29 1.384(5)
C29 C30 1.347(6)
C30 C31 1.373(6)
C31 C32 1.387(5)
C33 C34 1.514(4)
C33 C35 1.532(4)
C35 C36 1.371(4)
C35 C40 1.385(4)
C36 C37 1.388(5)
C37 C38 1.377(6)
C38 C39 1.377(6)
C39 C40 1.374(5)
C41 C42 1.371(5)
C41 C48 1.512(5)
C42 C43 1.493(5)
C43 C44 1.464(5)
C44 C45 1.532(4)
C45 C46 1.378(5)
C46 C47 1.517(5)
C47 C48 1.494(5)
